data_2236978
loop_
_publ_author_name
'Khan, Imtiaz'
'Ibrar, Aliya'
'Korza\'nski, Artur'
'Kubicki, Maciej'

_publ_section_title
;
 2-(4-Methylphenyl)-2-oxoethyl 3-bromobenzoate
;
_journal_coeditor_code NG5304
_journal_issue 12
_journal_name_full 'Acta Crystallographica Section E'
_journal_page_first o3465
_journal_paper_doi 10.1107/S1600536812046995
_journal_volume 68
_journal_year 2012
_chemical_formula_iupac 'C16 H13 Br O3'
_chemical_formula_moiety 'C16 H13 Br O3'
_chemical_formula_sum 'C16 H13 Br O3'
_chemical_formula_weight 333.17
_chemical_name_systematic
;
2-(4-Methylphenyl)-2-oxoethyl 3-bromobenzoate
;
_space_group_IT_number 2
_symmetry_cell_setting triclinic
_symmetry_space_group_name_Hall '-P 1'
_symmetry_space_group_name_H-M 'P -1'
_atom_sites_solution_hydrogens geom
_atom_sites_solution_primary direct
_atom_sites_solution_secondary difmap
_audit_creation_method SHELXL-97
_cell_angle_alpha 74.829(5)
_cell_angle_beta 87.758(5)
_cell_angle_gamma 79.327(5)
_cell_formula_units_Z 2
_cell_length_a 4.7977(3)
_cell_length_b 10.9951(7)
_cell_length_c 14.1645(8)
_cell_measurement_reflns_used 2186
_cell_measurement_temperature 295(2)
_cell_measurement_theta_max 28.9816
_cell_measurement_theta_min 2.9748
_cell_volume 708.64(8)
_computing_cell_refinement 'CrysAlis PRO (Agilent, 2010)'
_computing_data_collection 'CrysAlis PRO (Agilent, 2010)'
_computing_data_reduction 'CrysAlis PRO (Agilent, 2010)'
_computing_molecular_graphics 'SHELXTL (Sheldrick, 2008) and Mercury (Macrae <i>et al.</i>, 2008)'
_computing_publication_material 'SHELXL97 (Sheldrick, 2008)'
_computing_structure_refinement 'SHELXL97 (Sheldrick, 2008)'
_computing_structure_solution 'SIR92 (Altomare <i>et al.</i>, 1993)'
_diffrn_ambient_temperature 295(2)
_diffrn_detector_area_resol_mean 16.1544
_diffrn_measured_fraction_theta_full 0.998
_diffrn_measured_fraction_theta_max 0.998
_diffrn_measurement_device_type 'Agilent Xcalibur Eos'
_diffrn_measurement_method \w-scan
_diffrn_radiation_monochromator graphite
_diffrn_radiation_source 'Enhance (Mo) X-ray Source'
_diffrn_radiation_type MoK\a
_diffrn_radiation_wavelength 0.71073
_diffrn_reflns_av_R_equivalents 0.0259
_diffrn_reflns_av_sigmaI/netI 0.0282
_diffrn_reflns_limit_h_max 5
_diffrn_reflns_limit_h_min -5
_diffrn_reflns_limit_k_max 13
_diffrn_reflns_limit_k_min -12
_diffrn_reflns_limit_l_max 16
_diffrn_reflns_limit_l_min -16
_diffrn_reflns_number 7924
_diffrn_reflns_theta_full 25.00
_diffrn_reflns_theta_max 25.00
_diffrn_reflns_theta_min 2.98
_exptl_absorpt_coefficient_mu 2.904
_exptl_absorpt_correction_T_max 1.00000
_exptl_absorpt_correction_T_min 0.33477
_exptl_absorpt_correction_type multi-scan
_exptl_absorpt_process_details '(CrysAlis PRO; Agilent, 2010)'
_exptl_crystal_colour colourless
_exptl_crystal_density_diffrn 1.561
_exptl_crystal_density_method 'not measured'
_exptl_crystal_description plate
_exptl_crystal_F_000 336
_exptl_crystal_size_max 0.25
_exptl_crystal_size_mid 0.2
_exptl_crystal_size_min 0.08
_refine_diff_density_max 0.442
_refine_diff_density_min -0.416
_refine_ls_extinction_method none
_refine_ls_goodness_of_fit_ref 1.053
_refine_ls_hydrogen_treatment constr
_refine_ls_matrix_type full
_refine_ls_number_parameters 192
_refine_ls_number_reflns 2501
_refine_ls_number_restraints 0
_refine_ls_restrained_S_all 1.053
_refine_ls_R_factor_all 0.0610
_refine_ls_R_factor_gt 0.0378
_refine_ls_shift/su_max 0.001
_refine_ls_shift/su_mean 0.000
_refine_ls_structure_factor_coef Fsqd
_refine_ls_weighting_details 'calc w=1/[\s^2^(Fo^2^)+(0.0530P)^2^+0.0904P] where P=(Fo^2^+2Fc^2^)/3'
_refine_ls_weighting_scheme calc
_refine_ls_wR_factor_gt 0.0962
_refine_ls_wR_factor_ref 0.1063
_reflns_number_gt 1768
_reflns_number_total 2501
_reflns_threshold_expression I>2\s(I)
_cod_data_source_file ng5304.cif
_cod_data_source_block I
_cod_original_cell_volume 708.64(7)
_cod_database_code 2236978
_cod_database_fobs_code 2236978

loop_
_symmetry_equiv_pos_as_xyz
'x, y, z'
'-x, -y, -z'

loop_
_atom_site_type_symbol
_atom_site_label
_atom_site_fract_x
_atom_site_fract_y
_atom_site_fract_z
_atom_site_U_iso_or_equiv
_atom_site_adp_type
_atom_site_calc_flag
_atom_site_refinement_flags
_atom_site_occupancy
_atom_site_symmetry_multiplicity
C C1 -0.0123(5) 0.2958(2) 0.3969(2) 0.0458(6) Uani d . 1 1
C C2 -0.0749(6) 0.3618(3) 0.3014(2) 0.0526(7) Uani d . 1 1
H H2 -0.0098 0.4380 0.2744 0.049(8) Uiso calc R 1 1
C C3 -0.2350(6) 0.3141(3) 0.2459(2) 0.0600(8) Uani d . 1 1
Br Br3 -0.32035(10) 0.40451(4) 0.11376(3) 0.1043(2) Uani d . 1 1
C C4 -0.3331(7) 0.2016(3) 0.2848(3) 0.0694(9) Uani d . 1 1
H H4 -0.4406 0.1701 0.2467 0.079(10) Uiso calc R 1 1
C C5 -0.2713(7) 0.1369(3) 0.3799(3) 0.0715(9) Uani d . 1 1
H H5 -0.3383 0.0612 0.4067 0.088(12) Uiso calc R 1 1
C C6 -0.1099(6) 0.1829(3) 0.4368(2) 0.0576(7) Uani d . 1 1
H H6 -0.0674 0.1381 0.5015 0.069(9) Uiso calc R 1 1
C C7 0.1605(6) 0.3501(3) 0.4556(2) 0.0473(7) Uani d . 1 1
O O7 0.2638(5) 0.4429(2) 0.42375(15) 0.0679(6) Uani d . 1 1
O O8 0.1859(5) 0.2813(2) 0.54790(14) 0.0658(6) Uani d . 1 1
C C9 0.3630(7) 0.3139(3) 0.6129(2) 0.0609(8) Uani d . 1 1
H H91 0.2473 0.3539 0.6581 0.081(11) Uiso calc R 1 1
H H92 0.4775 0.3739 0.5760 0.071(10) Uiso calc R 1 1
C C10 0.5507(6) 0.1933(3) 0.6681(2) 0.0524(7) Uani d . 1 1
O O10 0.5558(5) 0.0932(2) 0.64683(19) 0.0828(7) Uani d . 1 1
C C11 0.7323(6) 0.1995(3) 0.74883(19) 0.0492(7) Uani d . 1 1
C C12 0.9153(7) 0.0901(3) 0.7958(2) 0.0662(8) Uani d . 1 1
H H12 0.9238 0.0154 0.7758 0.084(11) Uiso calc R 1 1
C C13 1.0847(7) 0.0896(3) 0.8713(3) 0.0729(9) Uani d . 1 1
H H13 1.2053 0.0143 0.9022 0.090(11) Uiso calc R 1 1
C C14 1.0804(6) 0.1984(3) 0.9026(2) 0.0621(8) Uani d . 1 1
C C141 1.2672(8) 0.1975(4) 0.9864(3) 0.0861(11) Uani d . 1 1
H H14A 1.2630 0.2839 0.9899 0.129 Uiso calc R 1 1
H H14B 1.4583 0.1588 0.9760 0.129 Uiso calc R 1 1
H H14C 1.1988 0.1493 1.0466 0.129 Uiso calc R 1 1
C C15 0.8999(7) 0.3084(3) 0.8553(2) 0.0625(8) Uani d . 1 1
H H15 0.8935 0.3831 0.8751 0.087(12) Uiso calc R 1 1
C C16 0.7272(6) 0.3098(3) 0.7786(2) 0.0567(8) Uani d . 1 1
H H16 0.6078 0.3852 0.7471 0.057(8) Uiso calc R 1 1

loop_
_atom_site_aniso_label
_atom_site_aniso_U_11
_atom_site_aniso_U_22
_atom_site_aniso_U_33
_atom_site_aniso_U_12
_atom_site_aniso_U_13
_atom_site_aniso_U_23
C1 0.0446(15) 0.0450(15) 0.0505(16) -0.0089(12) -0.0063(12) -0.0156(12)
C2 0.0567(17) 0.0521(17) 0.0504(16) -0.0082(13) -0.0129(13) -0.0148(13)
C3 0.0624(19) 0.0616(19) 0.0565(18) 0.0044(15) -0.0214(14) -0.0239(15)
Br3 0.1370(4) 0.1121(4) 0.0632(3) -0.0071(3) -0.0476(2) -0.0254(2)
C4 0.063(2) 0.070(2) 0.086(2) -0.0042(16) -0.0257(17) -0.0422(19)
C5 0.076(2) 0.0570(19) 0.089(3) -0.0188(16) -0.0179(19) -0.0251(18)
C6 0.0611(19) 0.0512(17) 0.0621(19) -0.0100(14) -0.0132(14) -0.0155(15)
C7 0.0496(16) 0.0497(16) 0.0443(15) -0.0114(13) -0.0086(12) -0.0124(13)
O7 0.0873(16) 0.0654(13) 0.0551(12) -0.0380(12) -0.0191(11) -0.0034(10)
O8 0.0865(15) 0.0708(13) 0.0456(12) -0.0411(11) -0.0199(10) -0.0032(10)
C9 0.077(2) 0.0640(18) 0.0477(17) -0.0278(16) -0.0182(16) -0.0116(15)
C10 0.0626(18) 0.0583(18) 0.0428(15) -0.0261(14) 0.0009(13) -0.0140(13)
O10 0.1036(18) 0.0669(14) 0.0898(17) -0.0245(13) -0.0233(14) -0.0314(13)
C11 0.0514(17) 0.0560(16) 0.0409(15) -0.0174(13) -0.0016(12) -0.0080(13)
C12 0.067(2) 0.0602(19) 0.071(2) -0.0069(15) -0.0087(17) -0.0184(16)
C13 0.061(2) 0.074(2) 0.075(2) 0.0002(17) -0.0183(17) -0.0108(18)
C14 0.0527(18) 0.085(2) 0.0456(16) -0.0219(16) -0.0094(13) -0.0029(16)
C141 0.072(2) 0.114(3) 0.068(2) -0.025(2) -0.0261(18) -0.006(2)
C15 0.071(2) 0.071(2) 0.0503(17) -0.0276(16) -0.0097(15) -0.0121(15)
C16 0.069(2) 0.0532(17) 0.0463(16) -0.0164(14) -0.0158(14) -0.0035(14)

loop_
_atom_type_symbol
_atom_type_description
_atom_type_scat_dispersion_real
_atom_type_scat_dispersion_imag
_atom_type_scat_source
C C 0.0033 0.0016 'International Tables Vol C Tables 4.2.6.8 and 6.1.1.4'
H H 0.0000 0.0000 'International Tables Vol C Tables 4.2.6.8 and 6.1.1.4'
O O 0.0106 0.0060 'International Tables Vol C Tables 4.2.6.8 and 6.1.1.4'
Br Br -0.2901 2.4595 'International Tables Vol C Tables 4.2.6.8 and 6.1.1.4'

loop_
_geom_angle_atom_site_label_1
_geom_angle_atom_site_label_2
_geom_angle_atom_site_label_3
_geom_angle
C2 C1 C6 120.2(3)
C2 C1 C7 118.2(2)
C6 C1 C7 121.5(2)
C1 C2 C3 119.4(3)
C1 C2 H2 120.3
C3 C2 H2 120.3
C4 C3 C2 120.9(3)
C4 C3 Br3 119.6(2)
C2 C3 Br3 119.5(2)
C5 C4 C3 119.4(3)
C5 C4 H4 120.3
C3 C4 H4 120.3
C4 C5 C6 120.6(3)
C4 C5 H5 119.7
C6 C5 H5 119.7
C1 C6 C5 119.5(3)
C1 C6 H6 120.3
C5 C6 H6 120.3
O7 C7 O8 124.1(3)
O7 C7 C1 124.5(2)
O8 C7 C1 111.3(2)
C7 O8 C9 118.8(2)
O8 C9 C10 108.3(2)
O8 C9 H91 110.0
C10 C9 H91 110.0
O8 C9 H92 110.0
C10 C9 H92 110.0
H91 C9 H92 108.4
O10 C10 C11 120.7(3)
O10 C10 C9 120.7(3)
C11 C10 C9 118.6(3)
C12 C11 C16 118.4(3)
C12 C11 C10 118.4(3)
C16 C11 C10 123.2(3)
C13 C12 C11 121.0(3)
C13 C12 H12 119.5
C11 C12 H12 119.5
C12 C13 C14 121.4(3)
C12 C13 H13 119.3
C14 C13 H13 119.3
C13 C14 C15 117.9(3)
C13 C14 C141 121.3(3)
C15 C14 C141 120.9(3)
C14 C141 H14A 109.5
C14 C141 H14B 109.5
H14A C141 H14B 109.5
C14 C141 H14C 109.5
H14A C141 H14C 109.5
H14B C141 H14C 109.5
C14 C15 C16 121.2(3)
C14 C15 H15 119.4
C16 C15 H15 119.4
C11 C16 C15 120.1(3)
C11 C16 H16 119.9
C15 C16 H16 119.9

loop_
_geom_bond_atom_site_label_1
_geom_bond_atom_site_label_2
_geom_bond_distance
C1 C2 1.372(4)
C1 C6 1.382(4)
C1 C7 1.494(4)
C2 C3 1.376(4)
C2 H2 0.9300
C3 C4 1.376(5)
C3 Br3 1.895(3)
C4 C5 1.364(5)
C4 H4 0.9300
C5 C6 1.382(4)
C5 H5 0.9300
C6 H6 0.9300
C7 O7 1.191(3)
C7 O8 1.325(3)
O8 C9 1.430(3)
C9 C10 1.501(4)
C9 H91 0.9700
C9 H92 0.9700
C10 O10 1.210(4)
C10 C11 1.488(4)
C11 C12 1.378(4)
C11 C16 1.379(4)
C12 C13 1.367(5)
C12 H12 0.9300
C13 C14 1.376(5)
C13 H13 0.9300
C14 C15 1.377(4)
C14 C141 1.512(4)
C141 H14A 0.9600
C141 H14B 0.9600
C141 H14C 0.9600
C15 C16 1.387(4)
C15 H15 0.9300
C16 H16 0.9300

loop_
_geom_hbond_atom_site_label_D
_geom_hbond_atom_site_label_H
_geom_hbond_atom_site_label_A
_geom_hbond_site_symmetry_A
_geom_hbond_distance_DH
_geom_hbond_distance_HA
_geom_hbond_distance_DA
_geom_hbond_angle_DHA
C5 H5 O10 2_556 0.93 2.44 3.198(4) 139.1
C9 H92 O7 2_666 0.97 2.56 3.406(4) 146.4

loop_
_geom_torsion_atom_site_label_1
_geom_torsion_atom_site_label_2
_geom_torsion_atom_site_label_3
_geom_torsion_atom_site_label_4
_geom_torsion
C6 C1 C2 C3 -0.2(4)
C7 C1 C2 C3 -179.7(2)
C1 C2 C3 C4 0.1(4)
C1 C2 C3 Br3 -179.7(2)
C2 C3 C4 C5 0.2(5)
Br3 C3 C4 C5 -180.0(2)
C3 C4 C5 C6 -0.5(5)
C2 C1 C6 C5 -0.1(4)
C7 C1 C6 C5 179.4(3)
C4 C5 C6 C1 0.4(5)
C2 C1 C7 O7 -5.0(4)
C6 C1 C7 O7 175.5(3)
C2 C1 C7 O8 175.4(2)
C6 C1 C7 O8 -4.1(4)
O7 C7 O8 C9 -4.4(4)
C1 C7 O8 C9 175.2(2)
C7 O8 C9 C10 -132.6(3)
O8 C9 C10 O10 7.5(4)
O8 C9 C10 C11 -173.0(2)
O10 C10 C11 C12 2.9(4)
C9 C10 C11 C12 -176.6(3)
O10 C10 C11 C16 -177.5(3)
C9 C10 C11 C16 3.1(4)
C16 C11 C12 C13 1.2(5)
C10 C11 C12 C13 -179.2(3)
C11 C12 C13 C14 -0.5(5)
C12 C13 C14 C15 -0.1(5)
C12 C13 C14 C141 179.8(3)
C13 C14 C15 C16 0.1(5)
C141 C14 C15 C16 -179.8(3)
C12 C11 C16 C15 -1.2(4)
C10 C11 C16 C15 179.2(3)
C14 C15 C16 C11 0.5(5)

loop_
_cod_related_entry_id
_cod_related_entry_database
_cod_related_entry_code
1 ChemSpider 768596
